data_8104562
loop_
_publ_author_name
'Ran, Zhang'
'Hui, Wang'
'Bao-Xi, Miao'
'Li-Fang, Zhang'

_publ_section_title
;
 Synthesis and crystal structure of 4-acetylpyrene, C18H12O
;
_journal_issue 6
_journal_name_full 'Zeitschrift f\"ur Kristallographie - New Crystal Structures'
_journal_page_first 1187
_journal_page_last 1190
_journal_paper_doi 10.1515/ncrs-2021-0272
_journal_volume 236
_journal_year 2021
_chemical_formula_moiety 'C18 H12 O'
_chemical_formula_sum 'C18 H12 O'
_chemical_formula_weight 244.28
_space_group_crystal_system triclinic
_space_group_IT_number 2
_space_group_name_Hall '-P 1'
_space_group_name_H-M_alt 'P -1'
_atom_sites_solution_hydrogens geom
_cell_angle_alpha 90.31(3)
_cell_angle_beta 102.38(3)
_cell_angle_gamma 104.81(3)
_cell_formula_units_Z 4
_cell_length_a 10.132(2)
_cell_length_b 10.654(2)
_cell_length_c 11.730(2)
_cell_measurement_reflns_used 2454
_cell_measurement_temperature 293(2)
_cell_measurement_theta_max 25.75
_cell_measurement_theta_min 2.97
_cell_volume 1193.2(4)
_computing_cell_refinement 'SAINT-Plus (Bruker, 2001)'
_computing_data_collection 'APEX2 (Bruker, 2004)'
_computing_data_reduction SAINT-Plus
_computing_structure_refinement 'SHELXL-2014/7 (Sheldrick, 2014)'
_computing_structure_solution 'SHELXL-2014/7 (Sheldrick, 2014)'
_diffrn_ambient_temperature 293(2)
_diffrn_measured_fraction_theta_full 0.973
_diffrn_measured_fraction_theta_max 0.956
_diffrn_measurement_device_type 'Bruker APEX II CCD area-detector'
_diffrn_measurement_method '\f and \w scans'
_diffrn_radiation_type MoK\a
_diffrn_radiation_wavelength 0.71073
_diffrn_reflns_av_R_equivalents 0.0272
_diffrn_reflns_av_unetI/netI 0.0518
_diffrn_reflns_Laue_measured_fraction_full 0.973
_diffrn_reflns_Laue_measured_fraction_max 0.956
_diffrn_reflns_limit_h_max 10
_diffrn_reflns_limit_h_min -13
_diffrn_reflns_limit_k_max 13
_diffrn_reflns_limit_k_min -13
_diffrn_reflns_limit_l_max 15
_diffrn_reflns_limit_l_min -11
_diffrn_reflns_number 9761
_diffrn_reflns_point_group_measured_fraction_full 0.973
_diffrn_reflns_point_group_measured_fraction_max 0.956
_diffrn_reflns_theta_full 25.242
_diffrn_reflns_theta_max 27.494
_diffrn_reflns_theta_min 3.070
_diffrn_source 'fine-focus sealed tube'
_exptl_absorpt_coefficient_mu 0.083
_exptl_absorpt_correction_T_max 0.995
_exptl_absorpt_correction_T_min 0.981
_exptl_absorpt_correction_type multi-scan
_exptl_absorpt_process_details '(SADABS; Sheldrick, 2014)'
_exptl_crystal_colour Yellow
_exptl_crystal_density_diffrn 1.360
_exptl_crystal_description Block
_exptl_crystal_F_000 512
_exptl_crystal_size_max 0.10
_exptl_crystal_size_mid 0.08
_exptl_crystal_size_min 0.08
_refine_diff_density_max 0.242
_refine_diff_density_min -0.198
_refine_diff_density_rms 0.040
_refine_ls_extinction_coef .
_refine_ls_extinction_method none
_refine_ls_goodness_of_fit_ref 0.978
_refine_ls_hydrogen_treatment constr
_refine_ls_matrix_type full
_refine_ls_number_parameters 345
_refine_ls_number_reflns 5251
_refine_ls_number_restraints 0
_refine_ls_restrained_S_all 0.978
_refine_ls_R_factor_all 0.0529
_refine_ls_R_factor_gt 0.0403
_refine_ls_shift/su_max 0.000
_refine_ls_shift/su_mean 0.000
_refine_ls_structure_factor_coef Fsqd
_refine_ls_weighting_details 'w=1/[\s^2^(Fo^2^)+(0.0548P)^2^] where P=(Fo^2^+2Fc^2^)/3'
_refine_ls_weighting_scheme calc
_refine_ls_wR_factor_gt 0.1004
_refine_ls_wR_factor_ref 0.1037
_reflns_Friedel_coverage 0.000
_reflns_Friedel_fraction_full .
_reflns_Friedel_fraction_max .
_reflns_number_gt 3742
_reflns_number_total 5251
_reflns_threshold_expression 'I > 2\s(I)'
_cod_data_source_file suppl_j_ncrs-2021-0272_suppl.cif
_cod_data_source_block 3
_cod_database_code 8104562
_shelx_space_group_comment
;
The symmetry employed for this shelxl refinement is uniquely defined
by the following loop, which should always be used as a source of
symmetry information in preference to the above space-group names.
They are only intended as comments.
;

loop_
_space_group_symop_operation_xyz
'x, y, z'
'-x, -y, -z'

loop_
_atom_site_label
_atom_site_type_symbol
_atom_site_fract_x
_atom_site_fract_y
_atom_site_fract_z
_atom_site_U_iso_or_equiv
_atom_site_adp_type
_atom_site_occupancy
_atom_site_site_symmetry_order
_atom_site_calc_flag
_atom_site_refinement_flags_posn
_atom_site_refinement_flags_adp
_atom_site_refinement_flags_occupancy
_atom_site_disorder_assembly
_atom_site_disorder_group
O1 O 0.59444(9) 0.16236(9) 0.05203(8) 0.0343(2) Uani 1 1 d . . . . .
C1 C 0.66692(12) 0.19276(11) -0.01931(10) 0.0234(3) Uani 1 1 d . . . . .
C2 C 0.60684(13) 0.23671(14) -0.13607(11) 0.0337(3) Uani 1 1 d . . . . .
H2A H 0.5078 0.2239 -0.1451 0.051 Uiso 1 1 calc R U . . .
H2B H 0.6239 0.1870 -0.1972 0.051 Uiso 1 1 calc R U . . .
H2C H 0.6504 0.3273 -0.1405 0.051 Uiso 1 1 calc R U . . .
C3 C 0.81763(11) 0.19112(11) 0.00927(9) 0.0193(3) Uani 1 1 d . . . . .
C4 C 0.91177(11) 0.28638(11) -0.03050(9) 0.0200(3) Uani 1 1 d . . . . .
H4 H 0.8785 0.3441 -0.0808 0.024 Uiso 1 1 calc R U . . .
C5 C 1.05921(11) 0.30121(11) 0.00188(9) 0.0185(2) Uani 1 1 d . . . . .
C6 C 1.15481(12) 0.40113(11) -0.03725(10) 0.0233(3) Uani 1 1 d . . . . .
H6 H 1.1225 0.4617 -0.0845 0.028 Uiso 1 1 calc R U . . .
C7 C 1.29674(12) 0.41111(12) -0.00663(11) 0.0267(3) Uani 1 1 d . . . . .
H7 H 1.3591 0.4781 -0.0335 0.032 Uiso 1 1 calc R U . . .
C8 C 1.34681(12) 0.32185(12) 0.06384(10) 0.0246(3) Uani 1 1 d . . . . .
H8 H 1.4426 0.3294 0.0833 0.029 Uiso 1 1 calc R U . . .
C9 C 1.25569(11) 0.22064(11) 0.10624(9) 0.0197(3) Uani 1 1 d . . . . .
C10 C 1.30359(12) 0.12492(12) 0.17701(10) 0.0228(3) Uani 1 1 d . . . . .
H10 H 1.3990 0.1309 0.1979 0.027 Uiso 1 1 calc R U . . .
C11 C 1.21295(12) 0.02645(12) 0.21375(10) 0.0226(3) Uani 1 1 d . . . . .
H11 H 1.2473 -0.0344 0.2592 0.027 Uiso 1 1 calc R U . . .
C12 C 1.06446(12) 0.01286(11) 0.18461(9) 0.0193(3) Uani 1 1 d . . . . .
C13 C 0.96960(12) -0.08923(11) 0.22113(10) 0.0231(3) Uani 1 1 d . . . . .
H13 H 1.0024 -0.1508 0.2667 0.028 Uiso 1 1 calc R U . . .
C14 C 0.82800(12) -0.10031(11) 0.19074(10) 0.0247(3) Uani 1 1 d . . . . .
H14 H 0.7664 -0.1692 0.2162 0.030 Uiso 1 1 calc R U . . .
C15 C 0.77563(12) -0.01004(11) 0.12252(10) 0.0222(3) Uani 1 1 d . . . . .
H15 H 0.6795 -0.0198 0.1023 0.027 Uiso 1 1 calc R U . . .
C16 C 0.86579(11) 0.09525(10) 0.08394(9) 0.0178(2) Uani 1 1 d . . . . .
C17 C 1.01284(11) 0.10661(10) 0.11494(9) 0.0162(2) Uani 1 1 d . . . . .
C18 C 1.10954(11) 0.21003(10) 0.07529(9) 0.0171(2) Uani 1 1 d . . . . .
O2 O -0.37033(9) 0.14448(9) 0.55836(8) 0.0350(2) Uani 1 1 d . . . . .
C19 C -0.29545(12) 0.14518(11) 0.48936(10) 0.0226(3) Uani 1 1 d . . . . .
C20 C -0.35154(12) 0.06341(12) 0.37635(10) 0.0285(3) Uani 1 1 d . . . . .
H20A H -0.3068 -0.0061 0.3781 0.043 Uiso 1 1 calc R U . . .
H20B H -0.3329 0.1162 0.3126 0.043 Uiso 1 1 calc R U . . .
H20C H -0.4508 0.0278 0.3660 0.043 Uiso 1 1 calc R U . . .
C21 C -0.14643(11) 0.22500(11) 0.51765(9) 0.0187(2) Uani 1 1 d . . . . .
C22 C -0.04921(12) 0.17927(11) 0.47795(9) 0.0201(3) Uani 1 1 d . . . . .
H22 H -0.0796 0.1039 0.4287 0.024 Uiso 1 1 calc R U . . .
C23 C 0.09716(12) 0.24236(11) 0.50888(10) 0.0200(3) Uani 1 1 d . . . . .
C24 C 0.19561(12) 0.19259(12) 0.47034(10) 0.0266(3) Uani 1 1 d . . . . .
H24 H 0.1662 0.1157 0.4233 0.032 Uiso 1 1 calc R U . . .
C25 C 0.33696(13) 0.25644(14) 0.50134(12) 0.0334(3) Uani 1 1 d . . . . .
H25 H 0.4017 0.2222 0.4752 0.040 Uiso 1 1 calc R U . . .
C26 C 0.38188(13) 0.37103(14) 0.57113(11) 0.0326(3) Uani 1 1 d . . . . .
H26 H 0.4770 0.4126 0.5917 0.039 Uiso 1 1 calc R U . . .
C27 C 0.28734(12) 0.42572(12) 0.61139(10) 0.0254(3) Uani 1 1 d . . . . .
C28 C 0.32979(14) 0.54629(13) 0.68121(11) 0.0314(3) Uani 1 1 d . . . . .
H28 H 0.4243 0.5901 0.7022 0.038 Uiso 1 1 calc R U . . .
C29 C 0.23609(13) 0.59723(12) 0.71692(10) 0.0292(3) Uani 1 1 d . . . . .
H29 H 0.2672 0.6758 0.7616 0.035 Uiso 1 1 calc R U . . .
C30 C 0.08917(13) 0.53329(11) 0.68770(9) 0.0236(3) Uani 1 1 d . . . . .
C31 C -0.00893(14) 0.58545(12) 0.72430(10) 0.0286(3) Uani 1 1 d . . . . .
H31 H 0.0205 0.6649 0.7676 0.034 Uiso 1 1 calc R U . . .
C32 C -0.14908(14) 0.52042(12) 0.69705(10) 0.0292(3) Uani 1 1 d . . . . .
H32 H -0.2130 0.5561 0.7230 0.035 Uiso 1 1 calc R U . . .
C33 C -0.19622(13) 0.40255(12) 0.63146(10) 0.0244(3) Uani 1 1 d . . . . .
H33 H -0.2913 0.3606 0.6139 0.029 Uiso 1 1 calc R U . . .
C34 C -0.10292(12) 0.34554(11) 0.59116(9) 0.0193(3) Uani 1 1 d . . . . .
C35 C 0.04227(12) 0.41232(11) 0.61981(9) 0.0188(3) Uani 1 1 d . . . . .
C36 C 0.14259(11) 0.35991(11) 0.58090(9) 0.0195(3) Uani 1 1 d . . . . .

loop_
_atom_site_aniso_label
_atom_site_aniso_U_11
_atom_site_aniso_U_22
_atom_site_aniso_U_33
_atom_site_aniso_U_23
_atom_site_aniso_U_13
_atom_site_aniso_U_12
O1 0.0265(5) 0.0441(6) 0.0391(6) 0.0071(4) 0.0140(4) 0.0156(4)
C1 0.0214(7) 0.0221(6) 0.0273(7) -0.0026(5) 0.0045(5) 0.0076(5)
C2 0.0252(7) 0.0434(8) 0.0330(8) 0.0016(6) 0.0007(6) 0.0148(6)
C3 0.0197(6) 0.0210(6) 0.0178(6) -0.0030(4) 0.0031(5) 0.0076(5)
C4 0.0246(7) 0.0195(6) 0.0178(6) 0.0009(4) 0.0031(5) 0.0105(5)
C5 0.0215(6) 0.0182(6) 0.0165(6) -0.0010(4) 0.0045(5) 0.0066(5)
C6 0.0270(7) 0.0203(6) 0.0235(6) 0.0041(5) 0.0063(5) 0.0073(5)
C7 0.0250(7) 0.0232(6) 0.0308(7) 0.0033(5) 0.0096(5) 0.0013(5)
C8 0.0179(6) 0.0293(7) 0.0250(7) -0.0019(5) 0.0038(5) 0.0044(5)
C9 0.0201(6) 0.0231(6) 0.0163(6) -0.0023(5) 0.0025(5) 0.0079(5)
C10 0.0207(6) 0.0305(7) 0.0192(6) -0.0015(5) 0.0018(5) 0.0127(5)
C11 0.0297(7) 0.0261(6) 0.0153(6) 0.0014(5) 0.0021(5) 0.0157(5)
C12 0.0277(7) 0.0197(6) 0.0127(5) -0.0010(4) 0.0049(5) 0.0099(5)
C13 0.0352(7) 0.0209(6) 0.0156(6) 0.0034(4) 0.0061(5) 0.0114(5)
C14 0.0328(7) 0.0202(6) 0.0219(6) 0.0022(5) 0.0117(5) 0.0035(5)
C15 0.0216(6) 0.0233(6) 0.0211(6) -0.0022(5) 0.0059(5) 0.0042(5)
C16 0.0214(6) 0.0186(6) 0.0145(6) -0.0023(4) 0.0052(5) 0.0065(5)
C17 0.0208(6) 0.0170(5) 0.0119(5) -0.0019(4) 0.0036(4) 0.0069(5)
C18 0.0202(6) 0.0173(6) 0.0144(6) -0.0024(4) 0.0037(5) 0.0063(5)
O2 0.0281(5) 0.0379(6) 0.0398(6) 0.0016(4) 0.0173(4) 0.0018(4)
C19 0.0221(6) 0.0219(6) 0.0256(6) 0.0080(5) 0.0070(5) 0.0073(5)
C20 0.0239(7) 0.0285(7) 0.0281(7) 0.0038(5) 0.0026(5) 0.0006(5)
C21 0.0198(6) 0.0199(6) 0.0163(6) 0.0054(4) 0.0040(5) 0.0052(5)
C22 0.0252(7) 0.0180(6) 0.0163(6) 0.0014(4) 0.0035(5) 0.0054(5)
C23 0.0216(6) 0.0222(6) 0.0173(6) 0.0045(4) 0.0050(5) 0.0070(5)
C24 0.0272(7) 0.0294(7) 0.0263(7) 0.0020(5) 0.0082(5) 0.0113(5)
C25 0.0259(7) 0.0432(8) 0.0373(8) 0.0068(6) 0.0117(6) 0.0159(6)
C26 0.0174(7) 0.0426(8) 0.0352(8) 0.0085(6) 0.0036(6) 0.0049(6)
C27 0.0230(7) 0.0281(7) 0.0213(6) 0.0066(5) 0.0012(5) 0.0033(5)
C28 0.0278(7) 0.0309(7) 0.0243(7) 0.0047(5) -0.0032(6) -0.0045(6)
C29 0.0398(8) 0.0208(6) 0.0189(6) 0.0011(5) -0.0008(6) -0.0003(6)
C30 0.0366(7) 0.0198(6) 0.0129(6) 0.0046(4) 0.0025(5) 0.0073(5)
C31 0.0498(9) 0.0206(6) 0.0166(6) 0.0012(5) 0.0059(6) 0.0127(6)
C32 0.0435(8) 0.0298(7) 0.0229(7) 0.0050(5) 0.0120(6) 0.0208(6)
C33 0.0286(7) 0.0267(6) 0.0218(6) 0.0064(5) 0.0079(5) 0.0123(5)
C34 0.0252(6) 0.0203(6) 0.0142(6) 0.0058(4) 0.0049(5) 0.0086(5)
C35 0.0254(7) 0.0182(6) 0.0128(6) 0.0053(4) 0.0032(5) 0.0066(5)
C36 0.0217(6) 0.0213(6) 0.0149(6) 0.0058(4) 0.0029(5) 0.0054(5)

loop_
_atom_type_symbol
_atom_type_description
_atom_type_scat_dispersion_real
_atom_type_scat_dispersion_imag
_atom_type_scat_source
C C 0.0033 0.0016 'International Tables Vol C Tables 4.2.6.8 and 6.1.1.4'
H H 0.0000 0.0000 'International Tables Vol C Tables 4.2.6.8 and 6.1.1.4'
O O 0.0106 0.0060 'International Tables Vol C Tables 4.2.6.8 and 6.1.1.4'

loop_
_geom_angle_atom_site_label_1
_geom_angle_atom_site_label_2
_geom_angle_atom_site_label_3
_geom_angle
_geom_angle_site_symmetry_1
_geom_angle_site_symmetry_3
O1 C1 C3 120.71(11) . .
O1 C1 C2 120.24(11) . .
C3 C1 C2 119.02(11) . .
C1 C2 H2A 109.5 . .
C1 C2 H2B 109.5 . .
H2A C2 H2B 109.5 . .
C1 C2 H2C 109.5 . .
H2A C2 H2C 109.5 . .
H2B C2 H2C 109.5 . .
C4 C3 C16 120.01(10) . .
C4 C3 C1 118.48(10) . .
C16 C3 C1 121.40(11) . .
C3 C4 C5 122.74(11) . .
C3 C4 H4 118.6 . .
C5 C4 H4 118.6 . .
C6 C5 C18 119.25(10) . .
C6 C5 C4 122.18(10) . .
C18 C5 C4 118.57(11) . .
C7 C6 C5 120.83(11) . .
C7 C6 H6 119.6 . .
C5 C6 H6 119.6 . .
C6 C7 C8 120.39(12) . .
C6 C7 H7 119.8 . .
C8 C7 H7 119.8 . .
C7 C8 C9 121.07(11) . .
C7 C8 H8 119.5 . .
C9 C8 H8 119.5 . .
C8 C9 C18 118.80(11) . .
C8 C9 C10 122.52(11) . .
C18 C9 C10 118.65(11) . .
C11 C10 C9 121.16(11) . .
C11 C10 H10 119.4 . .
C9 C10 H10 119.4 . .
C10 C11 C12 121.76(11) . .
C10 C11 H11 119.1 . .
C12 C11 H11 119.1 . .
C13 C12 C17 118.98(10) . .
C13 C12 C11 122.28(10) . .
C17 C12 C11 118.73(11) . .
C14 C13 C12 120.89(11) . .
C14 C13 H13 119.6 . .
C12 C13 H13 119.6 . .
C13 C14 C15 120.96(11) . .
C13 C14 H14 119.5 . .
C15 C14 H14 119.5 . .
C14 C15 C16 120.81(11) . .
C14 C15 H15 119.6 . .
C16 C15 H15 119.6 . .
C15 C16 C17 118.32(10) . .
C15 C16 C3 123.61(10) . .
C17 C16 C3 118.01(11) . .
C12 C17 C18 119.18(10) . .
C12 C17 C16 120.03(11) . .
C18 C17 C16 120.79(10) . .
C5 C18 C9 119.65(11) . .
C5 C18 C17 119.82(10) . .
C9 C18 C17 120.51(10) . .
O2 C19 C21 120.50(11) . .
O2 C19 C20 120.09(11) . .
C21 C19 C20 119.39(11) . .
C19 C20 H20A 109.5 . .
C19 C20 H20B 109.5 . .
H20A C20 H20B 109.5 . .
C19 C20 H20C 109.5 . .
H20A C20 H20C 109.5 . .
H20B C20 H20C 109.5 . .
C22 C21 C34 119.98(10) . .
C22 C21 C19 118.54(10) . .
C34 C21 C19 121.39(10) . .
C21 C22 C23 122.71(11) . .
C21 C22 H22 118.6 . .
C23 C22 H22 118.6 . .
C24 C23 C36 119.46(11) . .
C24 C23 C22 122.09(11) . .
C36 C23 C22 118.45(11) . .
C25 C24 C23 120.75(12) . .
C25 C24 H24 119.6 . .
C23 C24 H24 119.6 . .
C26 C25 C24 120.10(12) . .
C26 C25 H25 119.9 . .
C24 C25 H25 119.9 . .
C25 C26 C27 121.45(12) . .
C25 C26 H26 119.3 . .
C27 C26 H26 119.3 . .
C26 C27 C36 118.64(12) . .
C26 C27 C28 122.96(11) . .
C36 C27 C28 118.40(12) . .
C29 C28 C27 121.49(11) . .
C29 C28 H28 119.3 . .
C27 C28 H28 119.3 . .
C28 C29 C30 121.54(11) . .
C28 C29 H29 119.2 . .
C30 C29 H29 119.2 . .
C31 C30 C35 119.07(11) . .
C31 C30 C29 121.97(11) . .
C35 C30 C29 118.96(11) . .
C32 C31 C30 120.67(11) . .
C32 C31 H31 119.7 . .
C30 C31 H31 119.7 . .
C31 C32 C33 120.92(12) . .
C31 C32 H32 119.5 . .
C33 C32 H32 119.5 . .
C32 C33 C34 121.15(12) . .
C32 C33 H33 119.4 . .
C34 C33 H33 119.4 . .
C33 C34 C35 118.02(11) . .
C33 C34 C21 123.79(11) . .
C35 C34 C21 118.13(10) . .
C34 C35 C30 120.16(11) . .
C34 C35 C36 120.81(10) . .
C30 C35 C36 119.03(10) . .
C27 C36 C23 119.59(11) . .
C27 C36 C35 120.56(11) . .
C23 C36 C35 119.83(10) . .

loop_
_geom_bond_atom_site_label_1
_geom_bond_atom_site_label_2
_geom_bond_distance
_geom_bond_site_symmetry_2
O1 C1 1.2203(14) .
C1 C3 1.4963(16) .
C1 C2 1.5036(17) .
C2 H2A 0.9600 .
C2 H2B 0.9600 .
C2 H2C 0.9600 .
C3 C4 1.3632(16) .
C3 C16 1.4593(15) .
C4 C5 1.4270(16) .
C4 H4 0.9300 .
C5 C6 1.3968(16) .
C5 C18 1.4210(15) .
C6 C7 1.3814(17) .
C6 H6 0.9300 .
C7 C8 1.3858(17) .
C7 H7 0.9300 .
C8 C9 1.3986(17) .
C8 H8 0.9300 .
C9 C18 1.4215(16) .
C9 C10 1.4333(16) .
C10 C11 1.3460(17) .
C10 H10 0.9300 .
C11 C12 1.4384(17) .
C11 H11 0.9300 .
C12 C13 1.3919(16) .
C12 C17 1.4254(15) .
C13 C14 1.3759(17) .
C13 H13 0.9300 .
C14 C15 1.3907(16) .
C14 H14 0.9300 .
C15 C16 1.3987(16) .
C15 H15 0.9300 .
C16 C17 1.4289(16) .
C17 C18 1.4281(16) .
O2 C19 1.2211(14) .
C19 C21 1.4963(16) .
C19 C20 1.5002(17) .
C20 H20A 0.9600 .
C20 H20B 0.9600 .
C20 H20C 0.9600 .
C21 C22 1.3653(15) .
C21 C34 1.4570(16) .
C22 C23 1.4282(16) .
C22 H22 0.9300 .
C23 C24 1.3936(16) .
C23 C36 1.4216(16) .
C24 C25 1.3864(18) .
C24 H24 0.9300 .
C25 C26 1.3831(19) .
C25 H25 0.9300 .
C26 C27 1.3987(18) .
C26 H26 0.9300 .
C27 C36 1.4202(17) .
C27 C28 1.4356(18) .
C28 C29 1.3427(18) .
C28 H28 0.9300 .
C29 C30 1.4345(18) .
C29 H29 0.9300 .
C30 C31 1.3943(17) .
C30 C35 1.4263(16) .
C31 C32 1.3779(18) .
C31 H31 0.9300 .
C32 C33 1.3865(17) .
C32 H32 0.9300 .
C33 C34 1.4029(16) .
C33 H33 0.9300 .
C34 C35 1.4260(17) .
C35 C36 1.4283(16) .

loop_
_geom_hbond_atom_site_label_D
_geom_hbond_atom_site_label_H
_geom_hbond_atom_site_label_A
_geom_hbond_distance_DH
_geom_hbond_distance_HA
_geom_hbond_distance_DA
_geom_hbond_angle_DHA
_geom_hbond_site_symmetry_A
C20 H20C O2 0.96 2.54 3.3446(19) 141.5 2_456
C20 H20C O2 0.96 2.54 3.3446(19) 141.5 2_456
C20 H20C O2 0.96 2.54 3.3446(19) 141.5 2_456
C20 H20C O2 0.96 2.54 3.3446(19) 141.5 2_456
C20 H20C O2 0.96 2.54 3.3446(19) 141.5 2_456
C20 H20C O2 0.96 2.54 3.3446(19) 141.5 2_456
C20 H20C O2 0.96 2.54 3.3446(19) 141.5 2_456
C20 H20C O2 0.96 2.54 3.3446(19) 141.5 2_456
C20 H20C O2 0.96 2.54 3.3446(19) 141.5 2_456
C20 H20C O2 0.96 2.54 3.3446(19) 141.5 2_456
